data_7712706
loop_
_publ_author_name
'Navarro, Marta'
'Garc\'es Osado, Andr\'es'
'S\'ANCHEZ-BARBA MERLO, LUIS FERNANDO'
'Gonzalez-Lizana, David'
'Lara, Agustin'

_publ_section_title
;
 Very Efficient Organo-Zinc Scorpionates for the CO2 Fixation into a
 Variety of Cyclic Carbonates: Synthesis, Coordination Ability and
 Catalytic Studies
;
_journal_name_full 'Dalton Transactions'
_journal_paper_doi 10.1039/D3DT00510K
_journal_year 2023
_chemical_formula_sum 'C38 H48 F6 N6'
_chemical_formula_weight 702.82
_chemical_name_common LUISFER71_150K
_space_group_crystal_system monoclinic
_space_group_IT_number 14
_space_group_name_Hall '-P 2ybc'
_space_group_name_H-M_alt 'P 1 21/c 1'
_atom_sites_solution_hydrogens mixed
_audit_update_record
;
2023-02-07 deposited with the CCDC.	2023-03-29 downloaded from the CCDC.
;
_cell_angle_alpha 90
_cell_angle_beta 96.1396(13)
_cell_angle_gamma 90
_cell_formula_units_Z 8
_cell_length_a 21.5588(6)
_cell_length_b 13.0726(4)
_cell_length_c 27.5796(8)
_cell_measurement_reflns_used 9122
_cell_measurement_temperature 150.(2)
_cell_measurement_theta_max 26.3351
_cell_measurement_theta_min 2.6254
_cell_volume 7728.2(4)
_computing_cell_refinement 'SAINT V8.40B (Bruker AXS LLC, 2019)'
_computing_data_collection 'Bruker Instrument Service v2010.9.0.0'
_computing_data_reduction 'SAINT V8.40B (Bruker AXS LLC, 2019)'
_computing_molecular_graphics 'shelXle (C.B. Huebschle, rev 1328)'
_computing_structure_refinement 'SHELXL-2019/1 (Sheldrick, 2019)'
_computing_structure_solution 'XT, VERSION 2018/2'
_diffrn_ambient_temperature 150.(2)
_diffrn_detector_area_resol_mean 8.3333
_diffrn_measured_fraction_theta_full 0.999
_diffrn_measured_fraction_theta_max 0.999
_diffrn_measurement_device_type 'Bruker Kappa Apex II'
_diffrn_radiation_type 'Mo K\a'
_diffrn_radiation_wavelength 0.71073
_diffrn_reflns_av_R_equivalents 0.0248
_diffrn_reflns_av_unetI/netI 0.0172
_diffrn_reflns_limit_h_max 19
_diffrn_reflns_limit_h_min -25
_diffrn_reflns_limit_k_max 15
_diffrn_reflns_limit_k_min -15
_diffrn_reflns_limit_l_max 33
_diffrn_reflns_limit_l_min -33
_diffrn_reflns_number 98078
_diffrn_reflns_theta_full 25.35
_diffrn_reflns_theta_max 25.35
_diffrn_reflns_theta_min 1.68
_diffrn_source 'sealed tube'
_exptl_absorpt_coefficient_mu 0.092
_exptl_absorpt_correction_T_max 0.98
_exptl_absorpt_correction_T_min 0.94
_exptl_absorpt_correction_type multi-scan
_exptl_absorpt_process_details
;
Krause, L., Herbst-Irmer, R., Sheldrick, G. M., Stalke, D. (2015).
"Comparison of silver and molybdenum microfocus X-ray sources for
single-crystal structure determination"
J. Appl. Cryst. 48, 3-10.
doi:10.1107/S1600576714022985
;
_exptl_crystal_colour 'clear colourless'
_exptl_crystal_density_diffrn 1.208
_exptl_crystal_density_method 'not measured'
_exptl_crystal_description prism
_exptl_crystal_F_000 2976
_exptl_crystal_size_max 0.394
_exptl_crystal_size_mid 0.387
_exptl_crystal_size_min 0.192
_refine_diff_density_max 0.564
_refine_diff_density_min -0.438
_refine_ls_extinction_method none
_refine_ls_goodness_of_fit_ref 1.000
_refine_ls_hydrogen_treatment mixed
_refine_ls_matrix_type full
_refine_ls_number_parameters 1015
_refine_ls_number_reflns 14133
_refine_ls_number_restraints 938
_refine_ls_restrained_S_all 1.051
_refine_ls_R_factor_all 0.0627
_refine_ls_R_factor_gt 0.0492
_refine_ls_shift/su_max 0.001
_refine_ls_shift/su_mean 0.000
_refine_ls_structure_factor_coef Fsqd
_refine_ls_weighting_details 'w=1/[\s^2^(Fo^2^)+(0.0873P)^2^+4.7728P] where P=(Fo^2^+2Fc^2^)/3'
_refine_ls_weighting_scheme calc
_refine_ls_wR_factor_gt 0.1330
_refine_ls_wR_factor_ref 0.1551
_reflns_number_gt 11582
_reflns_number_total 14133
_reflns_threshold_expression 'I > 2\s(I)'
_cod_data_source_file d3dt00510k2.cif
_cod_data_source_block 03642
_cod_depositor_comments
;
The following automatic conversions were performed:

data item '_exptl_absorpt_correction_type' value 'Multi-Scan' was
changed to 'multi-scan' in accordance with the
/home/data/users/saulius/crontab/automatic-downloads/rss-feeds/RSC/lib/dictionaries/cif_core.dic
dictionary named 'cif_core.dic' version 2.4.2 last updated on
2011-04-26.

Automatic conversion script
Id: cif_fix_values 7556 2019-12-06 15:28:31Z antanas 
;
_cod_database_code 7712706

loop_
_space_group_symop_operation_xyz
'x, y, z'
'-x, y+1/2, -z+1/2'
'-x, -y, -z'
'x, -y-1/2, z-1/2'

loop_
_atom_site_type_symbol
_atom_site_label
_atom_site_fract_x
_atom_site_fract_y
_atom_site_fract_z
_atom_site_U_iso_or_equiv
_atom_site_adp_type
_atom_site_calc_flag
_atom_site_refinement_flags_adp
_atom_site_refinement_flags_occupancy
_atom_site_refinement_flags_posn
_atom_site_occupancy
_atom_site_disorder_assembly
_atom_site_disorder_group
C C1 0.97732(8) 0.39541(13) 0.36779(6) 0.0254(4) Uani d . . D 1.000000 . .
C C2 1.00727(8) 0.29111(13) 0.35851(6) 0.0234(3) Uani d . . . 1.000000 . .
H H2 1.046271 0.303177 0.342715 0.028000 Uiso calc U . R 1.000000 . .
C C3 1.07423(8) 0.47556(13) 0.38602(7) 0.0286(4) Uani d . . . 1.000000 . .
C C4 1.10409(9) 0.45975(15) 0.43261(7) 0.0349(4) Uani d . . . 1.000000 . .
H H4 1.080414 0.441396 0.458419 0.042000 Uiso calc U . R 1.000000 . .
C C5 1.16811(9) 0.47061(16) 0.44160(8) 0.0385(5) Uani d . . . 1.000000 . .
H H5 1.188254 0.460235 0.473569 0.046000 Uiso calc U . R 1.000000 . .
C C6 1.20281(9) 0.49657(15) 0.40404(8) 0.0354(4) Uani d . . . 1.000000 . .
C C7 1.17346(9) 0.51127(16) 0.35763(8) 0.0385(5) Uani d . . . 1.000000 . .
H H7 1.197370 0.528267 0.331760 0.046000 Uiso calc U . R 1.000000 . .
C C8 1.10949(9) 0.50142(15) 0.34858(7) 0.0345(4) Uani d . . . 1.000000 . .
H H8 1.089538 0.512380 0.316593 0.041000 Uiso calc U . R 1.000000 . .
C C9 1.27197(10) 0.50673(19) 0.41205(10) 0.0504(6) Uani d . . . 1.000000 . .
C C10 0.87497(8) 0.47106(14) 0.37861(6) 0.0279(4) Uani d . . D 1.000000 . .
C C11 0.88899(9) 0.57439(15) 0.37588(8) 0.0375(5) Uani d . . . 1.000000 . .
H H11 0.925776 0.595706 0.362619 0.045000 Uiso calc U . R 1.000000 . .
C C12 0.84927(9) 0.64606(16) 0.39250(8) 0.0411(5) Uani d . . . 1.000000 . .
H H12 0.859277 0.716677 0.390979 0.049000 Uiso calc U . R 1.000000 . .
C C13 0.79521(9) 0.61655(16) 0.41130(7) 0.0364(4) Uani d . . . 1.000000 . .
C C14 0.78052(9) 0.51392(17) 0.41307(8) 0.0405(5) Uani d . . . 1.000000 . .
H H14 0.742975 0.493058 0.425331 0.049000 Uiso calc U . R 1.000000 . .
C C15 0.82019(9) 0.44170(16) 0.39707(8) 0.0363(4) Uani d . . . 1.000000 . .
H H15 0.809984 0.371176 0.398685 0.044000 Uiso calc U . R 1.000000 . .
C C16 0.75394(11) 0.6954(2) 0.43016(10) 0.0538(6) Uani d . . D 1.000000 . .
C C17 0.95230(8) 0.22623(14) 0.27670(6) 0.0268(4) Uani d . . . 1.000000 . .
C C18 0.90071(9) 0.16521(14) 0.26759(7) 0.0298(4) Uani d . . . 1.000000 . .
H H18 0.879944 0.148534 0.236466 0.036000 Uiso calc U . R 1.000000 . .
C C19 0.88431(8) 0.13199(13) 0.31285(6) 0.0270(4) Uani d . . . 1.000000 . .
C C20 0.98815(9) 0.28343(16) 0.24042(7) 0.0328(4) Uani d . . . 1.000000 . .
C C21 0.96000(12) 0.2556(2) 0.18886(7) 0.0495(6) Uani d . . . 1.000000 . .
H H21A 0.981779 0.293262 0.165027 0.074000 Uiso calc U . R 1.000000 . .
H H21B 0.915652 0.273851 0.184816 0.074000 Uiso calc U . R 1.000000 . .
H H21C 0.964519 0.181958 0.183676 0.074000 Uiso calc U . R 1.000000 . .
C C22 1.05720(10) 0.2526(2) 0.24494(8) 0.0500(6) Uani d . . . 1.000000 . .
H H22A 1.077408 0.284316 0.218516 0.075000 Uiso calc U . R 1.000000 . .
H H22B 1.060541 0.178037 0.242747 0.075000 Uiso calc U . R 1.000000 . .
H H22C 1.077743 0.275828 0.276430 0.075000 Uiso calc U . R 1.000000 . .
C C23 0.98167(10) 0.39896(16) 0.24657(7) 0.0399(5) Uani d . . . 1.000000 . .
H H23A 1.001932 0.434284 0.221170 0.060000 Uiso calc U . R 1.000000 . .
H H23B 1.001556 0.419373 0.278732 0.060000 Uiso calc U . R 1.000000 . .
H H23C 0.937356 0.417320 0.243761 0.060000 Uiso calc U . R 1.000000 . .
C C24 0.83181(9) 0.06289(15) 0.32528(7) 0.0335(4) Uani d . . . 1.000000 . .
C C25 0.79358(11) 0.1190(2) 0.36050(10) 0.0527(6) Uani d . . . 1.000000 . .
H H25A 0.759808 0.074472 0.369025 0.079000 Uiso calc U . R 1.000000 . .
H H25B 0.775827 0.181345 0.344951 0.079000 Uiso calc U . R 1.000000 . .
H H25C 0.820579 0.137045 0.390121 0.079000 Uiso calc U . R 1.000000 . .
C C26 0.85992(13) -0.03235(19) 0.35117(12) 0.0652(7) Uani d . . . 1.000000 . .
H H26A 0.826341 -0.076220 0.360572 0.098000 Uiso calc U . R 1.000000 . .
H H26B 0.886963 -0.011898 0.380390 0.098000 Uiso calc U . R 1.000000 . .
H H26C 0.884480 -0.070011 0.329148 0.098000 Uiso calc U . R 1.000000 . .
C C27 0.78979(14) 0.0347(3) 0.27955(9) 0.0734(9) Uani d . . . 1.000000 . .
H H27A 0.755034 -0.007228 0.288391 0.110000 Uiso calc U . R 1.000000 . .
H H27B 0.813767 -0.004058 0.257511 0.110000 Uiso calc U . R 1.000000 . .
H H27C 0.773429 0.097163 0.263204 0.110000 Uiso calc U . R 1.000000 . .
C C28 1.07006(8) 0.17712(13) 0.42256(6) 0.0264(4) Uani d . . . 1.000000 . .
C C29 1.05809(9) 0.15420(14) 0.46894(7) 0.0313(4) Uani d . . . 1.000000 . .
H H29 1.081685 0.109805 0.491091 0.038000 Uiso calc U . R 1.000000 . .
C C30 1.00433(9) 0.20865(14) 0.47767(6) 0.0279(4) Uani d . . . 1.000000 . .
C C31 1.12182(9) 0.13790(14) 0.39445(7) 0.0305(4) Uani d . . . 1.000000 . .
C C32 1.16363(9) 0.22496(16) 0.38011(8) 0.0406(5) Uani d . . . 1.000000 . .
H H32A 1.198088 0.196629 0.363889 0.061000 Uiso calc U . R 1.000000 . .
H H32B 1.180439 0.262292 0.409425 0.061000 Uiso calc U . R 1.000000 . .
H H32C 1.139143 0.271721 0.357838 0.061000 Uiso calc U . R 1.000000 . .
C C33 1.16322(11) 0.06557(18) 0.42770(8) 0.0459(5) Uani d . . . 1.000000 . .
H H33A 1.197522 0.040602 0.410269 0.069000 Uiso calc U . R 1.000000 . .
H H33B 1.138305 0.007468 0.436974 0.069000 Uiso calc U . R 1.000000 . .
H H33C 1.180277 0.102470 0.457070 0.069000 Uiso calc U . R 1.000000 . .
C C34 1.09446(10) 0.07682(15) 0.34992(7) 0.0372(5) Uani d . . . 1.000000 . .
H H34A 1.128355 0.051850 0.332058 0.056000 Uiso calc U . R 1.000000 . .
H H34B 1.066750 0.120916 0.328575 0.056000 Uiso calc U . R 1.000000 . .
H H34C 1.070732 0.018568 0.360593 0.056000 Uiso calc U . R 1.000000 . .
C C35 0.96920(10) 0.21028(16) 0.52238(7) 0.0375(5) Uani d . . . 1.000000 . .
C C36 0.99733(14) 0.1313(2) 0.55929(8) 0.0576(7) Uani d . . . 1.000000 . .
H H36A 0.973014 0.129571 0.587342 0.086000 Uiso calc U . R 1.000000 . .
H H36B 1.040572 0.150017 0.570273 0.086000 Uiso calc U . R 1.000000 . .
H H36C 0.996432 0.063626 0.543927 0.086000 Uiso calc U . R 1.000000 . .
C C37 0.97488(19) 0.3145(2) 0.54496(10) 0.0804(10) Uani d . . . 1.000000 . .
H H37A 0.953307 0.315546 0.574483 0.121000 Uiso calc U . R 1.000000 . .
H H37B 0.955997 0.365197 0.521710 0.121000 Uiso calc U . R 1.000000 . .
H H37C 1.019053 0.330939 0.553469 0.121000 Uiso calc U . R 1.000000 . .
C C38 0.90180(13) 0.1807(3) 0.50687(10) 0.0808(10) Uani d . . . 1.000000 . .
H H38A 0.879071 0.176001 0.535723 0.121000 Uiso calc U . R 1.000000 . .
H H38B 0.900604 0.114290 0.490287 0.121000 Uiso calc U . R 1.000000 . .
H H38C 0.882274 0.232639 0.484609 0.121000 Uiso calc U . R 1.000000 . .
C C39 0.46672(7) 0.72300(12) 0.18629(6) 0.0213(3) Uani d . . . 1.000000 . .
F F1 1.29555(6) 0.49576(15) 0.45798(6) 0.0770(5) Uani d . . . 1.000000 . .
F F2 1.30047(7) 0.43709(18) 0.38758(7) 0.0958(7) Uani d . . . 1.000000 . .
F F3 1.29182(7) 0.59581(16) 0.39796(10) 0.1096(8) Uani d . . . 1.000000 . .
F F4A 0.77327(16) 0.7214(3) 0.47763(10) 0.0868(14) Uani d . P D 0.672(6) A 1
F F5A 0.69658(12) 0.6718(3) 0.4306(2) 0.0903(16) Uani d . P D 0.672(6) A 1
F F6A 0.7542(2) 0.7853(3) 0.40774(16) 0.0867(14) Uani d . P D 0.672(6) A 1
F F4B 0.7778(4) 0.7784(6) 0.4374(5) 0.118(4) Uani d . P D 0.328(6) A 2
F F5B 0.7229(4) 0.6539(6) 0.4625(3) 0.098(3) Uani d . P D 0.328(6) A 2
F F6B 0.7044(3) 0.7046(7) 0.3937(3) 0.104(3) Uani d . P D 0.328(6) A 2
N N1 1.00848(7) 0.47599(12) 0.37830(6) 0.0308(3) Uani d . . . 1.000000 . .
N N2 0.91321(7) 0.39392(12) 0.36254(6) 0.0286(3) Uani d . . D 1.000000 . .
H H2N 0.8979(9) 0.3311(11) 0.3645(8) 0.043000 Uiso d U . D 1.000000 . .
N N3 0.96567(7) 0.22574(11) 0.32655(5) 0.0240(3) Uani d . . . 1.000000 . .
N N4 0.92332(7) 0.16960(11) 0.34877(5) 0.0266(3) Uani d . . . 1.000000 . .
N N5 1.02386(7) 0.24471(11) 0.40561(5) 0.0244(3) Uani d . . . 1.000000 . .
N N6 0.98357(7) 0.26402(11) 0.43942(5) 0.0264(3) Uani d . . . 1.000000 . .
C C40 0.49166(7) 0.68077(12) 0.13989(6) 0.0202(3) Uani d . . . 1.000000 . .
H H40 0.526335 0.631747 0.149768 0.024000 Uiso calc U . R 1.000000 . .
C C41 0.56532(8) 0.72114(14) 0.23075(6) 0.0266(4) Uani d . . . 1.000000 . .
C C42 0.59264(9) 0.63937(17) 0.25724(8) 0.0390(5) Uani d . . . 1.000000 . .
H H42 0.567112 0.588704 0.269800 0.047000 Uiso calc U . R 1.000000 . .
C C43 0.65679(10) 0.6316(2) 0.26534(9) 0.0498(6) Uani d . . . 1.000000 . .
H H43 0.675169 0.575206 0.283284 0.060000 Uiso calc U . R 1.000000 . .
C C44 0.69433(9) 0.7049(2) 0.24759(8) 0.0461(5) Uani d . . . 1.000000 . .
C C45 0.66755(9) 0.78623(19) 0.22134(7) 0.0421(5) Uani d . . . 1.000000 . .
H H45 0.693291 0.836848 0.208971 0.051000 Uiso calc U . R 1.000000 . .
C C46 0.60332(9) 0.79446(16) 0.21290(7) 0.0331(4) Uani d . . . 1.000000 . .
H H46 0.585172 0.850726 0.194761 0.040000 Uiso calc U . R 1.000000 . .
C C47 0.76406(12) 0.7010(3) 0.25876(10) 0.0704(8) Uani d . . D 1.000000 . .
C C48 0.36620(8) 0.77482(13) 0.21530(6) 0.0241(4) Uani d . . . 1.000000 . .
C C49 0.37810(9) 0.75086(18) 0.26435(7) 0.0403(5) Uani d . . . 1.000000 . .
H H49 0.414651 0.713846 0.275874 0.048000 Uiso calc U . R 1.000000 . .
C C50 0.33665(10) 0.7809(2) 0.29639(8) 0.0479(6) Uani d . . . 1.000000 . .
H H50 0.344826 0.764247 0.329991 0.057000 Uiso calc U . R 1.000000 . .
C C51 0.28337(9) 0.83510(18) 0.28021(8) 0.0410(5) Uani d . . . 1.000000 . .
C C52 0.27164(9) 0.85957(17) 0.23134(8) 0.0414(5) Uani d . . . 1.000000 . .
H H52 0.235155 0.896879 0.219935 0.050000 Uiso calc U . R 1.000000 . .
C C53 0.31294(8) 0.82978(15) 0.19914(7) 0.0328(4) Uani d . . . 1.000000 . .
H H53 0.304831 0.847052 0.165597 0.039000 Uiso calc U . R 1.000000 . .
C C54 0.24002(12) 0.8667(3) 0.31579(10) 0.0658(8) Uani d . . D 1.000000 . .
C C55 0.55791(7) 0.77074(13) 0.08006(6) 0.0216(3) Uani d . . . 1.000000 . .
C C56 0.55967(8) 0.87225(13) 0.06792(6) 0.0252(4) Uani d . . . 1.000000 . .
H H56 0.584227 0.902207 0.045059 0.030000 Uiso calc U . R 1.000000 . .
C C57 0.51857(7) 0.92355(13) 0.09548(6) 0.0225(3) Uani d . . . 1.000000 . .
C C58 0.59359(8) 0.68210(14) 0.06087(7) 0.0278(4) Uani d . . . 1.000000 . .
C C59 0.63684(9) 0.63205(16) 0.10214(8) 0.0372(5) Uani d . . . 1.000000 . .
H H59A 0.659868 0.575824 0.088833 0.056000 Uiso calc U . R 1.000000 . .
H H59B 0.611835 0.605370 0.126975 0.056000 Uiso calc U . R 1.000000 . .
H H59C 0.666370 0.683069 0.116898 0.056000 Uiso calc U . R 1.000000 . .
C C60 0.54910(9) 0.60372(15) 0.03457(7) 0.0349(4) Uani d . . . 1.000000 . .
H H60A 0.573251 0.552441 0.018713 0.052000 Uiso calc U . R 1.000000 . .
H H60B 0.520493 0.638566 0.009920 0.052000 Uiso calc U . R 1.000000 . .
H H60C 0.525111 0.570028 0.058251 0.052000 Uiso calc U . R 1.000000 . .
C C61 0.63471(10) 0.72434(16) 0.02338(8) 0.0428(5) Uani d . . . 1.000000 . .
H H61A 0.658477 0.668280 0.010688 0.064000 Uiso calc U . R 1.000000 . .
H H61B 0.663619 0.775261 0.039041 0.064000 Uiso calc U . R 1.000000 . .
H H61C 0.608305 0.756440 -0.003520 0.064000 Uiso calc U . R 1.000000 . .
C C62 0.50346(9) 1.03637(13) 0.09857(7) 0.0302(4) Uani d . . . 1.000000 . .
C C63 0.53003(13) 1.07552(16) 0.14867(8) 0.0503(6) Uani d . . . 1.000000 . .
H H63A 0.519286 1.147902 0.151763 0.076000 Uiso calc U . R 1.000000 . .
H H63B 0.575505 1.067822 0.152331 0.076000 Uiso calc U . R 1.000000 . .
H H63C 0.512351 1.035985 0.174071 0.076000 Uiso calc U . R 1.000000 . .
C C64 0.43313(10) 1.05086(17) 0.09148(11) 0.0552(7) Uani d . . . 1.000000 . .
H H64A 0.423260 1.123758 0.093800 0.083000 Uiso calc U . R 1.000000 . .
H H64B 0.414100 1.013069 0.116774 0.083000 Uiso calc U . R 1.000000 . .
H H64C 0.416667 1.025101 0.059279 0.083000 Uiso calc U . R 1.000000 . .
C C65 0.53340(11) 1.09661(15) 0.05973(8) 0.0448(5) Uani d . . . 1.000000 . .
H H65A 0.522773 1.169195 0.062096 0.067000 Uiso calc U . R 1.000000 . .
H H65B 0.517834 1.070870 0.027329 0.067000 Uiso calc U . R 1.000000 . .
H H65C 0.578815 1.088413 0.064855 0.067000 Uiso calc U . R 1.000000 . .
C C66 0.42051(8) 0.52938(13) 0.11091(6) 0.0242(4) Uani d . . . 1.000000 . .
C C67 0.36955(8) 0.52650(13) 0.07628(7) 0.0272(4) Uani d . . . 1.000000 . .
H H67 0.343478 0.469126 0.068071 0.033000 Uiso calc U . R 1.000000 . .
C C68 0.36343(8) 0.62411(13) 0.05547(6) 0.0238(4) Uani d . . . 1.000000 . .
C C69 0.44711(9) 0.44422(14) 0.14461(7) 0.0335(4) Uani d . . . 1.000000 . .
C C70 0.45050(14) 0.47550(17) 0.19814(8) 0.0536(6) Uani d . . . 1.000000 . .
H H70A 0.461648 0.415909 0.218818 0.080000 Uiso calc U . R 1.000000 . .
H H70B 0.409832 0.501809 0.205141 0.080000 Uiso calc U . R 1.000000 . .
H H70C 0.482187 0.528853 0.204844 0.080000 Uiso calc U . R 1.000000 . .
C C71 0.51167(11) 0.41095(18) 0.13220(10) 0.0550(6) Uani d . . . 1.000000 . .
H H71A 0.525999 0.352235 0.152483 0.082000 Uiso calc U . R 1.000000 . .
H H71B 0.541152 0.467686 0.138463 0.082000 Uiso calc U . R 1.000000 . .
H H71C 0.509185 0.391622 0.097714 0.082000 Uiso calc U . R 1.000000 . .
C C72 0.40379(12) 0.35186(16) 0.13733(9) 0.0485(6) Uani d . . . 1.000000 . .
H H72A 0.420221 0.296028 0.158682 0.073000 Uiso calc U . R 1.000000 . .
H H72B 0.401224 0.329472 0.103263 0.073000 Uiso calc U . R 1.000000 . .
H H72C 0.362114 0.370799 0.145373 0.073000 Uiso calc U . R 1.000000 . .
C C73 0.31715(8) 0.66447(14) 0.01468(7) 0.0303(4) Uani d . . . 1.000000 . .
C C74 0.26673(10) 0.58498(18) 0.00042(9) 0.0481(6) Uani d . . . 1.000000 . .
H H74A 0.237542 0.611725 -0.026251 0.072000 Uiso calc U . R 1.000000 . .
H H74B 0.244157 0.569908 0.028595 0.072000 Uiso calc U . R 1.000000 . .
H H74C 0.286095 0.522207 -0.010247 0.072000 Uiso calc U . R 1.000000 . .
C C75 0.35210(11) 0.6880(2) -0.02925(8) 0.0474(5) Uani d . . . 1.000000 . .
H H75A 0.322799 0.714664 -0.055868 0.071000 Uiso calc U . R 1.000000 . .
H H75B 0.371476 0.625272 -0.039952 0.071000 Uiso calc U . R 1.000000 . .
H H75C 0.384481 0.739171 -0.020152 0.071000 Uiso calc U . R 1.000000 . .
C C76 0.28681(10) 0.76175(17) 0.03174(9) 0.0445(5) Uani d . . . 1.000000 . .
H H76A 0.256386 0.787394 0.005624 0.067000 Uiso calc U . R 1.000000 . .
H H76B 0.318952 0.813780 0.039941 0.067000 Uiso calc U . R 1.000000 . .
H H76C 0.265614 0.746509 0.060617 0.067000 Uiso calc U . R 1.000000 . .
F F7A 0.78447(8) 0.75201(17) 0.29806(7) 0.0668(7) Uani d . P D 0.792(4) B 1
F F8A 0.78612(16) 0.6107(3) 0.2660(2) 0.149(2) Uani d . P D 0.792(4) B 1
F F9A 0.7934(2) 0.7384(6) 0.22515(17) 0.172(3) Uani d . P D 0.792(4) B 1
F F7B 0.7780(6) 0.6161(12) 0.2917(4) 0.100(4) Uani d . P D 0.208(4) B 2
F F8B 0.7817(4) 0.6210(8) 0.2249(4) 0.066(3) Uani d . P D 0.208(4) B 2
F F9B 0.7937(5) 0.7801(7) 0.2337(5) 0.059(3) Uani d . P D 0.208(4) B 2
F F10A 0.2389(7) 0.8187(14) 0.3532(4) 0.106(4) Uani d . P D 0.397(18) C 1
F F11A 0.2580(4) 0.9712(9) 0.3309(6) 0.089(3) Uani d . P D 0.397(18) C 1
F F12A 0.1905(6) 0.9135(14) 0.2992(7) 0.077(3) Uani d . P D 0.397(18) C 1
F F10B 0.2179(3) 0.7778(6) 0.3380(3) 0.093(2) Uani d . P D 0.603(18) C 2
F F11B 0.2648(2) 0.9165(11) 0.3532(3) 0.105(3) Uani d . P D 0.603(18) C 2
F F12B 0.1838(3) 0.8929(9) 0.2935(4) 0.0713(19) Uani d . P D 0.603(18) C 2
N N7 0.50007(7) 0.73454(11) 0.22689(5) 0.0256(3) Uani d . . . 1.000000 . .
N N8 0.40383(6) 0.74057(11) 0.18049(5) 0.0242(3) Uani d . . D 1.000000 . .
H H8N 0.3884(10) 0.7485(16) 0.1492(6) 0.036000 Uiso d U . D 1.000000 . .
N N9 0.51638(6) 0.76554(10) 0.11437(5) 0.0195(3) Uani d . . . 1.000000 . .
N N10 0.49192(6) 0.85874(10) 0.12353(5) 0.0218(3) Uani d . . . 1.000000 . .
N N11 0.44304(6) 0.62704(10) 0.10866(5) 0.0206(3) Uani d . . . 1.000000 . .
N N12 0.40754(6) 0.68614(11) 0.07558(5) 0.0221(3) Uani d . . . 1.000000 . .

loop_
_atom_site_aniso_label
_atom_site_aniso_U_11
_atom_site_aniso_U_22
_atom_site_aniso_U_33
_atom_site_aniso_U_12
_atom_site_aniso_U_13
_atom_site_aniso_U_23
C1 0.0243(8) 0.0266(9) 0.0253(9) 0.0045(7) 0.0031(7) 0.0026(7)
C2 0.0225(8) 0.0251(8) 0.0230(8) 0.0021(7) 0.0034(6) 0.0012(7)
C3 0.0253(8) 0.0185(8) 0.0412(10) 0.0037(7) 0.0000(7) -0.0034(7)
C4 0.0344(10) 0.0345(10) 0.0357(10) 0.0057(8) 0.0038(8) -0.0013(8)
C5 0.0347(10) 0.0386(11) 0.0401(11) 0.0056(8) -0.0067(8) -0.0038(9)
C6 0.0280(9) 0.0284(10) 0.0479(12) 0.0005(8) -0.0044(8) -0.0040(8)
C7 0.0307(10) 0.0396(11) 0.0449(12) -0.0053(8) 0.0023(8) 0.0049(9)
C8 0.0301(9) 0.0345(10) 0.0376(11) -0.0022(8) -0.0020(8) 0.0049(8)
C9 0.0323(11) 0.0499(13) 0.0661(15) -0.0019(10) -0.0074(10) -0.0028(11)
C10 0.0218(8) 0.0331(10) 0.0281(9) 0.0058(7) 0.0000(7) 0.0030(7)
C11 0.0263(9) 0.0326(10) 0.0556(13) 0.0072(8) 0.0127(9) 0.0097(9)
C12 0.0315(10) 0.0321(10) 0.0604(14) 0.0089(8) 0.0074(9) 0.0055(9)
C13 0.0276(9) 0.0435(11) 0.0380(11) 0.0099(8) 0.0035(8) 0.0005(9)
C14 0.0265(9) 0.0489(12) 0.0482(12) 0.0029(9) 0.0137(9) 0.0020(10)
C15 0.0288(9) 0.0351(10) 0.0459(12) -0.0006(8) 0.0076(8) 0.0003(9)
C16 0.0420(13) 0.0563(15) 0.0657(16) 0.0174(11) 0.0177(11) 0.0019(12)
C17 0.0287(9) 0.0311(9) 0.0211(8) 0.0041(7) 0.0047(7) 0.0007(7)
C18 0.0323(9) 0.0341(10) 0.0230(9) -0.0016(8) 0.0036(7) -0.0021(7)
C19 0.0305(9) 0.0240(9) 0.0271(9) 0.0008(7) 0.0052(7) -0.0028(7)
C20 0.0309(10) 0.0442(11) 0.0240(9) -0.0027(8) 0.0061(7) 0.0070(8)
C21 0.0592(14) 0.0669(15) 0.0233(10) -0.0159(12) 0.0090(9) 0.0038(10)
C22 0.0375(11) 0.0767(17) 0.0389(12) 0.0081(11) 0.0185(9) 0.0193(11)
C23 0.0425(11) 0.0445(12) 0.0326(10) -0.0062(9) 0.0026(9) 0.0125(9)
C24 0.0374(10) 0.0314(10) 0.0324(10) -0.0077(8) 0.0070(8) -0.0006(8)
C25 0.0407(12) 0.0567(14) 0.0643(15) -0.0103(11) 0.0224(11) -0.0066(12)
C26 0.0627(16) 0.0368(13) 0.098(2) -0.0050(11) 0.0192(15) 0.0186(13)
C27 0.0746(18) 0.098(2) 0.0460(14) -0.0559(17) -0.0007(13) -0.0007(14)
C28 0.0293(9) 0.0216(8) 0.0274(9) 0.0037(7) -0.0013(7) -0.0007(7)
C29 0.0389(10) 0.0297(9) 0.0241(9) 0.0060(8) -0.0015(7) 0.0021(7)
C30 0.0344(9) 0.0275(9) 0.0211(8) -0.0027(7) -0.0001(7) -0.0035(7)
C31 0.0312(9) 0.0278(9) 0.0324(10) 0.0101(7) 0.0039(8) 0.0010(8)
C32 0.0294(10) 0.0388(11) 0.0549(13) 0.0066(8) 0.0109(9) -0.0007(10)
C33 0.0448(12) 0.0470(13) 0.0454(12) 0.0237(10) 0.0024(10) 0.0049(10)
C34 0.0444(11) 0.0319(10) 0.0358(11) 0.0110(9) 0.0072(9) -0.0038(8)
C35 0.0466(11) 0.0445(12) 0.0222(9) 0.0020(9) 0.0080(8) -0.0021(8)
C36 0.0891(19) 0.0529(14) 0.0331(12) 0.0085(13) 0.0172(12) 0.0043(10)
C37 0.150(3) 0.0472(15) 0.0518(16) 0.0129(17) 0.0460(18) -0.0109(12)
C38 0.0510(15) 0.147(3) 0.0471(15) -0.0096(17) 0.0166(12) 0.0188(17)
C39 0.0207(8) 0.0201(8) 0.0237(8) -0.0002(6) 0.0053(6) 0.0009(6)
F1 0.0383(7) 0.1123(14) 0.0741(11) 0.0001(8) -0.0228(7) -0.0077(9)
F2 0.0317(7) 0.1396(17) 0.1131(14) 0.0182(9) -0.0060(8) -0.0524(13)
F3 0.0434(9) 0.0933(14) 0.184(2) -0.0318(9) -0.0258(11) 0.0523(14)
F4A 0.090(2) 0.104(3) 0.0644(17) 0.048(2) -0.0030(14) -0.0394(17)
F5A 0.0324(13) 0.078(2) 0.166(5) 0.0052(13) 0.0339(18) -0.043(3)
F6A 0.099(3) 0.0585(18) 0.114(3) 0.0468(18) 0.060(2) 0.0265(18)
F4B 0.099(6) 0.060(4) 0.205(12) 0.007(4) 0.063(6) -0.052(5)
F5B 0.114(6) 0.100(5) 0.092(5) 0.068(4) 0.068(5) 0.015(4)
F6B 0.074(4) 0.134(6) 0.107(5) 0.077(4) 0.025(3) 0.017(4)
N1 0.0246(7) 0.0255(8) 0.0420(9) 0.0038(6) 0.0023(6) -0.0007(7)
N2 0.0227(7) 0.0257(8) 0.0376(9) 0.0028(6) 0.0042(6) 0.0009(7)
N3 0.0251(7) 0.0260(7) 0.0214(7) 0.0008(6) 0.0044(6) 0.0020(6)
N4 0.0298(8) 0.0260(8) 0.0250(7) -0.0019(6) 0.0072(6) 0.0015(6)
N5 0.0254(7) 0.0262(7) 0.0217(7) 0.0038(6) 0.0034(6) -0.0002(6)
N6 0.0273(7) 0.0303(8) 0.0219(7) 0.0015(6) 0.0042(6) -0.0031(6)
C40 0.0201(8) 0.0189(8) 0.0217(8) -0.0009(6) 0.0030(6) 0.0002(6)
C41 0.0231(8) 0.0354(10) 0.0211(8) 0.0032(7) 0.0014(7) -0.0096(7)
C42 0.0334(10) 0.0430(12) 0.0404(11) 0.0076(9) 0.0033(8) 0.0008(9)
C43 0.0361(11) 0.0608(15) 0.0508(13) 0.0207(10) -0.0040(10) -0.0016(11)
C44 0.0250(10) 0.0751(16) 0.0375(11) 0.0090(10) 0.0001(8) -0.0176(11)
C45 0.0264(10) 0.0652(14) 0.0347(11) -0.0091(9) 0.0032(8) -0.0129(10)
C46 0.0266(9) 0.0428(11) 0.0295(10) -0.0023(8) 0.0006(7) -0.0063(8)
C47 0.0336(12) 0.119(2) 0.0582(16) 0.0233(14) 0.0035(11) -0.0138(16)
C48 0.0197(8) 0.0251(9) 0.0279(9) -0.0014(7) 0.0045(7) -0.0035(7)
C49 0.0278(9) 0.0642(14) 0.0297(10) 0.0141(9) 0.0063(8) 0.0051(9)
C50 0.0326(10) 0.0825(17) 0.0299(11) 0.0100(11) 0.0091(8) -0.0014(11)
C51 0.0282(10) 0.0541(13) 0.0420(11) 0.0036(9) 0.0095(8) -0.0152(10)
C52 0.0275(10) 0.0464(12) 0.0501(12) 0.0128(9) 0.0036(9) -0.0071(10)
C53 0.0278(9) 0.0381(11) 0.0320(10) 0.0066(8) 0.0007(7) -0.0009(8)
C54 0.0404(13) 0.103(2) 0.0561(15) 0.0159(14) 0.0149(11) -0.0240(15)
C55 0.0195(8) 0.0231(8) 0.0226(8) -0.0018(6) 0.0038(6) -0.0021(6)
C56 0.0253(8) 0.0243(8) 0.0267(9) -0.0033(7) 0.0062(7) 0.0018(7)
C57 0.0210(8) 0.0203(8) 0.0253(8) -0.0021(6) -0.0014(6) -0.0004(6)
C58 0.0278(9) 0.0254(9) 0.0320(9) 0.0012(7) 0.0119(7) -0.0029(7)
C59 0.0287(9) 0.0374(11) 0.0466(12) 0.0104(8) 0.0092(8) -0.0027(9)
C60 0.0398(10) 0.0285(10) 0.0380(11) 0.0011(8) 0.0115(8) -0.0099(8)
C61 0.0461(12) 0.0366(11) 0.0508(13) 0.0003(9) 0.0294(10) -0.0046(9)
C62 0.0325(9) 0.0194(8) 0.0383(10) 0.0017(7) 0.0012(8) 0.0005(7)
C63 0.0774(16) 0.0253(10) 0.0467(13) 0.0052(10) -0.0010(11) -0.0099(9)
C64 0.0350(11) 0.0293(11) 0.101(2) 0.0091(9) 0.0055(12) 0.0050(12)
C65 0.0578(13) 0.0228(10) 0.0546(13) 0.0011(9) 0.0096(11) 0.0079(9)
C66 0.0282(8) 0.0186(8) 0.0266(9) -0.0034(7) 0.0078(7) -0.0012(7)
C67 0.0277(9) 0.0223(8) 0.0319(9) -0.0062(7) 0.0049(7) -0.0053(7)
C68 0.0217(8) 0.0250(8) 0.0252(8) -0.0014(7) 0.0054(7) -0.0053(7)
C69 0.0437(11) 0.0216(9) 0.0348(10) -0.0042(8) 0.0019(8) 0.0049(8)
C70 0.0937(19) 0.0313(11) 0.0339(11) -0.0105(12) -0.0025(12) 0.0104(9)
C71 0.0526(13) 0.0335(12) 0.0787(18) 0.0121(10) 0.0069(12) 0.0213(11)
C72 0.0672(15) 0.0233(10) 0.0535(14) -0.0117(10) -0.0009(11) 0.0078(9)
C73 0.0264(9) 0.0316(10) 0.0316(10) 0.0005(7) -0.0028(7) -0.0048(8)
C74 0.0365(11) 0.0461(13) 0.0571(14) -0.0043(10) -0.0165(10) -0.0067(11)
C75 0.0471(12) 0.0629(15) 0.0311(11) 0.0073(11) -0.0003(9) 0.0090(10)
C76 0.0388(11) 0.0405(12) 0.0515(13) 0.0128(9) -0.0071(10) -0.0068(10)
F7A 0.0316(9) 0.0884(15) 0.0741(14) -0.0064(9) -0.0232(8) -0.0107(11)
F8A 0.0486(19) 0.111(2) 0.274(7) 0.0342(18) -0.050(4) -0.099(3)
F9A 0.0391(18) 0.387(9) 0.092(3) 0.004(4) 0.0151(17) 0.030(4)
F7B 0.034(4) 0.204(10) 0.059(5) 0.042(6) -0.006(4) 0.048(6)
F8B 0.022(4) 0.101(6) 0.079(5) 0.021(3) 0.022(4) -0.001(4)
F9B 0.007(3) 0.066(4) 0.104(7) -0.005(3) 0.006(3) -0.038(3)
F10A 0.097(8) 0.163(8) 0.066(4) 0.053(6) 0.051(4) 0.006(5)
F11A 0.068(3) 0.117(5) 0.087(6) -0.003(3) 0.036(3) -0.067(4)
F12A 0.067(5) 0.089(6) 0.079(5) 0.033(4) 0.022(3) -0.019(5)
F10B 0.076(3) 0.126(4) 0.088(4) 0.018(2) 0.060(3) 0.010(3)
F11B 0.068(2) 0.180(8) 0.072(4) -0.006(3) 0.026(2) -0.076(5)
F12B 0.0271(17) 0.102(4) 0.088(3) 0.0098(18) 0.0188(16) -0.046(3)
N7 0.0221(7) 0.0313(8) 0.0238(7) 0.0017(6) 0.0038(6) -0.0029(6)
N8 0.0204(7) 0.0312(8) 0.0214(7) 0.0020(6) 0.0031(6) 0.0000(6)
N9 0.0192(6) 0.0168(6) 0.0228(7) -0.0001(5) 0.0044(5) -0.0018(5)
N10 0.0215(7) 0.0182(7) 0.0254(7) 0.0015(5) 0.0019(5) -0.0033(6)
N11 0.0209(7) 0.0184(7) 0.0224(7) -0.0016(5) 0.0027(5) 0.0006(5)
N12 0.0220(7) 0.0209(7) 0.0233(7) 0.0005(5) 0.0016(6) -0.0002(6)

loop_
_atom_type_symbol
_atom_type_description
_atom_type_scat_dispersion_real
_atom_type_scat_dispersion_imag
_atom_type_scat_source
C C 0.0033 0.0016 'International Tables Vol C Tables 4.2.6.8 and 6.1.1.4'
H H 0.0000 0.0000 'International Tables Vol C Tables 4.2.6.8 and 6.1.1.4'
F F 0.0171 0.0103 'International Tables Vol C Tables 4.2.6.8 and 6.1.1.4'
N N 0.0061 0.0033 'International Tables Vol C Tables 4.2.6.8 and 6.1.1.4'

loop_
_geom_angle_atom_site_label_1
_geom_angle_atom_site_label_2
_geom_angle_atom_site_label_3
_geom_angle_site_symmetry_1
_geom_angle_site_symmetry_3
_geom_angle
_geom_angle_publ_flag
N1 C1 N2 . . 122.60(16) ?
N1 C1 C2 . . 123.54(15) ?
N2 C1 C2 . . 113.85(15) ?
N5 C2 N3 . . 111.94(14) ?
N5 C2 C1 . . 106.86(13) ?
N3 C2 C1 . . 112.07(13) ?
C8 C3 C4 . . 119.20(17) ?
C8 C3 N1 . . 120.53(17) ?
C4 C3 N1 . . 119.93(17) ?
C5 C4 C3 . . 120.34(19) ?
C4 C5 C6 . . 120.00(19) ?
C7 C6 C5 . . 119.87(18) ?
C7 C6 C9 . . 118.5(2) ?
C5 C6 C9 . . 121.6(2) ?
C6 C7 C8 . . 120.3(2) ?
C7 C8 C3 . . 120.27(18) ?
F3 C9 F1 . . 106.0(2) ?
F3 C9 F2 . . 106.0(2) ?
F1 C9 F2 . . 105.2(2) ?
F3 C9 C6 . . 112.82(19) ?
F1 C9 C6 . . 114.1(2) ?
F2 C9 C6 . . 112.03(19) ?
C11 C10 C15 . . 119.16(17) ?
C11 C10 N2 . . 122.91(16) ?
C15 C10 N2 . . 117.92(17) ?
C12 C11 C10 . . 119.75(18) ?
C11 C12 C13 . . 120.9(2) ?
C12 C13 C14 . . 119.40(18) ?
C12 C13 C16 . . 119.8(2) ?
C14 C13 C16 . . 120.8(2) ?
C15 C14 C13 . . 120.14(19) ?
C14 C15 C10 . . 120.61(19) ?
F4B C16 F5B . . 120.4(7) ?
F5A C16 F6A . . 105.7(3) ?
F5A C16 F4A . . 104.2(3) ?
F6A C16 F4A . . 102.1(3) ?
F4B C16 F6B . . 108.7(7) ?
F5B C16 F6B . . 97.0(6) ?
F4B C16 C13 . . 114.8(4) ?
F5A C16 C13 . . 116.9(3) ?
F5B C16 C13 . . 108.9(3) ?
F6A C16 C13 . . 114.6(2) ?
F4A C16 C13 . . 111.8(2) ?
F6B C16 C13 . . 104.4(3) ?
C18 C17 N3 . . 105.07(15) ?
C18 C17 C20 . . 128.61(16) ?
N3 C17 C20 . . 126.32(16) ?
C17 C18 C19 . . 107.10(16) ?
N4 C19 C18 . . 110.54(16) ?
N4 C19 C24 . . 118.82(16) ?
C18 C19 C24 . . 130.64(17) ?
C17 C20 C23 . . 110.68(16) ?
C17 C20 C21 . . 108.37(16) ?
C23 C20 C21 . . 107.84(17) ?
C17 C20 C22 . . 111.94(16) ?
C23 C20 C22 . . 110.49(18) ?
C21 C20 C22 . . 107.35(18) ?
C19 C24 C27 . . 110.53(17) ?
C19 C24 C25 . . 108.95(16) ?
C27 C24 C25 . . 109.3(2) ?
C19 C24 C26 . . 108.84(17) ?
C27 C24 C26 . . 111.2(2) ?
C25 C24 C26 . . 107.9(2) ?
C29 C28 N5 . . 104.88(15) ?
C29 C28 C31 . . 128.96(16) ?
N5 C28 C31 . . 126.16(15) ?
C28 C29 C30 . . 106.98(16) ?
N6 C30 C29 . . 110.94(16) ?
N6 C30 C35 . . 119.17(17) ?
C29 C30 C35 . . 129.89(17) ?
C28 C31 C34 . . 110.23(15) ?
C28 C31 C32 . . 111.54(15) ?
C34 C31 C32 . . 111.59(17) ?
C28 C31 C33 . . 108.43(16) ?
C34 C31 C33 . . 107.93(16) ?
C32 C31 C33 . . 106.95(17) ?
C37 C35 C30 . . 109.00(19) ?
C37 C35 C38 . . 112.4(3) ?
C30 C35 C38 . . 108.28(17) ?
C37 C35 C36 . . 109.2(2) ?
C30 C35 C36 . . 109.59(18) ?
C38 C35 C36 . . 108.3(2) ?
N7 C39 N8 . . 122.86(15) ?
N7 C39 C40 . . 123.90(14) ?
N8 C39 C40 . . 113.10(14) ?
C1 N1 C3 . . 122.08(15) ?
C1 N2 C10 . . 125.07(15) ?
N4 N3 C17 . . 111.88(14) ?
N4 N3 C2 . . 116.04(13) ?
C17 N3 C2 . . 130.48(14) ?
C19 N4 N3 . . 105.38(14) ?
N6 N5 C28 . . 112.18(14) ?
N6 N5 C2 . . 115.01(13) ?
C28 N5 C2 . . 132.57(14) ?
C30 N6 N5 . . 105.02(14) ?
N9 C40 N11 . . 111.07(13) ?
N9 C40 C39 . . 108.01(13) ?
N11 C40 C39 . . 111.65(13) ?
C46 C41 C42 . . 119.05(17) ?
C46 C41 N7 . . 120.69(17) ?
C42 C41 N7 . . 119.90(17) ?
C43 C42 C41 . . 120.2(2) ?
C44 C43 C42 . . 120.5(2) ?
C45 C44 C43 . . 119.64(19) ?
C45 C44 C47 . . 119.2(2) ?
C43 C44 C47 . . 121.1(2) ?
C44 C45 C46 . . 120.3(2) ?
C45 C46 C41 . . 120.4(2) ?
F9A C47 F8A . . 105.2(4) ?
F9A C47 F7A . . 105.0(4) ?
F8A C47 F7A . . 104.7(3) ?
F9B C47 F7B . . 141.7(7) ?
F9B C47 F8B . . 92.7(6) ?
F7B C47 F8B . . 78.7(7) ?
F9A C47 C44 . . 113.6(3) ?
F8A C47 C44 . . 114.2(3) ?
F7A C47 C44 . . 113.1(2) ?
F9B C47 C44 . . 111.4(6) ?
F7B C47 C44 . . 106.9(6) ?
F8B C47 C44 . . 102.4(4) ?
C49 C48 C53 . . 119.42(17) ?
C49 C48 N8 . . 122.60(16) ?
C53 C48 N8 . . 117.86(16) ?
C50 C49 C48 . . 119.74(18) ?
C49 C50 C51 . . 120.8(2) ?
C52 C51 C50 . . 119.52(18) ?
C52 C51 C54 . . 121.2(2) ?
C50 C51 C54 . . 119.3(2) ?
C53 C52 C51 . . 119.95(18) ?
C52 C53 C48 . . 120.57(18) ?
F10A C54 F12A . . 117.6(10) ?
F11B C54 F12B . . 121.0(7) ?
F11B C54 F10B . . 101.5(5) ?
F12B C54 F10B . . 94.4(7) ?
F10A C54 F11A . . 105.7(6) ?
F12A C54 F11A . . 80.8(12) ?
F10A C54 C51 . . 119.4(5) ?
F12A C54 C51 . . 117.3(9) ?
F11B C54 C51 . . 115.7(3) ?
F12B C54 C51 . . 111.6(5) ?
F10B C54 C51 . . 108.7(4) ?
F11A C54 C51 . . 106.3(4) ?
C56 C55 N9 . . 104.70(14) ?
C56 C55 C58 . . 128.77(15) ?
N9 C55 C58 . . 126.53(15) ?
C55 C56 C57 . . 107.20(15) ?
N10 C57 C56 . . 110.58(15) ?
N10 C57 C62 . . 118.85(15) ?
C56 C57 C62 . . 130.53(16) ?
C55 C58 C60 . . 111.16(15) ?
C55 C58 C61 . . 108.13(15) ?
C60 C58 C61 . . 107.40(16) ?
C55 C58 C59 . . 110.90(15) ?
C60 C58 C59 . . 111.41(16) ?
C61 C58 C59 . . 107.66(16) ?
C57 C62 C64 . . 109.38(15) ?
C57 C62 C63 . . 108.37(15) ?
C64 C62 C63 . . 110.32(19) ?
C57 C62 C65 . . 110.68(16) ?
C64 C62 C65 . . 109.65(18) ?
C63 C62 C65 . . 108.43(17) ?
N11 C66 C67 . . 104.74(15) ?
N11 C66 C69 . . 126.65(15) ?
C67 C66 C69 . . 128.60(16) ?
C66 C67 C68 . . 107.02(15) ?
N12 C68 C67 . . 110.75(15) ?
N12 C68 C73 . . 118.90(15) ?
C67 C68 C73 . . 130.32(16) ?
C66 C69 C70 . . 111.75(16) ?
C66 C69 C72 . . 108.23(16) ?
C70 C69 C72 . . 107.72(18) ?
C66 C69 C71 . . 111.30(16) ?
C70 C69 C71 . . 110.0(2) ?
C72 C69 C71 . . 107.69(18) ?
C68 C73 C75 . . 108.53(15) ?
C68 C73 C74 . . 110.40(16) ?
C75 C73 C74 . . 109.37(18) ?
C68 C73 C76 . . 109.31(15) ?
C75 C73 C76 . . 109.95(18) ?
C74 C73 C76 . . 109.26(17) ?
C39 N7 C41 . . 121.10(14) ?
C39 N8 C48 . . 127.98(15) ?
N10 N9 C55 . . 112.19(13) ?
N10 N9 C40 . . 115.18(12) ?
C55 N9 C40 . . 132.52(14) ?
C57 N10 N9 . . 105.32(13) ?
N12 N11 C66 . . 112.42(13) ?
N12 N11 C40 . . 115.89(13) ?
C66 N11 C40 . . 130.98(14) ?
C68 N12 N11 . . 105.01(13) ?

loop_
_geom_bond_atom_site_label_1
_geom_bond_atom_site_label_2
_geom_bond_site_symmetry_2
_geom_bond_distance
_geom_bond_publ_flag
C1 N1 . 1.266(2) ?
C1 N2 . 1.374(2) ?
C1 C2 . 1.542(2) ?
C2 N5 . 1.444(2) ?
C2 N3 . 1.464(2) ?
C3 C8 . 1.388(3) ?
C3 C4 . 1.390(3) ?
C3 N1 . 1.411(2) ?
C4 C5 . 1.383(3) ?
C5 C6 . 1.383(3) ?
C6 C7 . 1.379(3) ?
C6 C9 . 1.490(3) ?
C7 C8 . 1.381(3) ?
C9 F3 . 1.314(3) ?
C9 F1 . 1.321(3) ?
C9 F2 . 1.323(3) ?
C10 C11 . 1.388(3) ?
C10 C15 . 1.389(3) ?
C10 N2 . 1.404(2) ?
C11 C12 . 1.380(3) ?
C12 C13 . 1.380(3) ?
C13 C14 . 1.381(3) ?
C13 C16 . 1.491(3) ?
C14 C15 . 1.378(3) ?
C16 F4B . 1.208(8) ?
C16 F5A . 1.276(4) ?
C16 F5B . 1.290(6) ?
C16 F6A . 1.328(4) ?
C16 F4A . 1.373(4) ?
C16 F6B . 1.392(7) ?
C17 C18 . 1.370(3) ?
C17 N3 . 1.374(2) ?
C17 C20 . 1.524(2) ?
C18 C19 . 1.402(3) ?
C19 N4 . 1.324(2) ?
C19 C24 . 1.516(3) ?
C20 C23 . 1.528(3) ?
C20 C21 . 1.529(3) ?
C20 C22 . 1.534(3) ?
C24 C27 . 1.518(3) ?
C24 C25 . 1.527(3) ?
C24 C26 . 1.528(3) ?
C28 C29 . 1.365(3) ?
C28 N5 . 1.375(2) ?
C28 C31 . 1.514(3) ?
C29 C30 . 1.403(3) ?
C30 N6 . 1.318(2) ?
C30 C35 . 1.515(3) ?
C31 C34 . 1.529(3) ?
C31 C32 . 1.530(3) ?
C31 C33 . 1.535(3) ?
C35 C37 . 1.498(3) ?
C35 C38 . 1.520(3) ?
C35 C36 . 1.529(3) ?
C39 N7 . 1.273(2) ?
C39 N8 . 1.368(2) ?
C39 C40 . 1.542(2) ?
N3 N4 . 1.367(2) ?
N5 N6 . 1.364(2) ?
C40 N9 . 1.445(2) ?
C40 N11 . 1.463(2) ?
C41 C46 . 1.385(3) ?
C41 C42 . 1.390(3) ?
C41 N7 . 1.410(2) ?
C42 C43 . 1.381(3) ?
C43 C44 . 1.379(4) ?
C44 C45 . 1.377(3) ?
C44 C47 . 1.503(3) ?
C45 C46 . 1.384(3) ?
C47 F9A . 1.274(6) ?
C47 F8A . 1.281(5) ?
C47 F7A . 1.308(3) ?
C47 F9B . 1.432(11) ?
C47 F7B . 1.446(11) ?
C47 F8B . 1.478(9) ?
C48 C49 . 1.386(3) ?
C48 C53 . 1.387(2) ?
C48 N8 . 1.395(2) ?
C49 C50 . 1.379(3) ?
C50 C51 . 1.382(3) ?
C51 C52 . 1.382(3) ?
C51 C54 . 1.484(3) ?
C52 C53 . 1.379(3) ?
C54 F10A . 1.210(9) ?
C54 F12A . 1.272(12) ?
C54 F11B . 1.287(5) ?
C54 F12B . 1.344(8) ?
C54 F10B . 1.420(7) ?
C54 F11A . 1.467(8) ?
C55 C56 . 1.370(2) ?
C55 N9 . 1.372(2) ?
C55 C58 . 1.517(2) ?
C56 C57 . 1.399(2) ?
C57 N10 . 1.320(2) ?
C57 C62 . 1.515(2) ?
C58 C60 . 1.532(3) ?
C58 C61 . 1.535(3) ?
C58 C59 . 1.538(3) ?
C62 C64 . 1.520(3) ?
C62 C63 . 1.526(3) ?
C62 C65 . 1.527(3) ?
C66 N11 . 1.370(2) ?
C66 C67 . 1.377(3) ?
C66 C69 . 1.523(3) ?
C67 C68 . 1.400(3) ?
C68 N12 . 1.325(2) ?
C68 C73 . 1.516(2) ?
C69 C70 . 1.526(3) ?
C69 C72 . 1.527(3) ?
C69 C71 . 1.532(3) ?
C73 C75 . 1.525(3) ?
C73 C74 . 1.525(3) ?
C73 C76 . 1.527(3) ?
N9 N10 . 1.3618(19) ?
N11 N12 . 1.3659(19) ?

loop_
_geom_hbond_atom_site_label_D
_geom_hbond_atom_site_label_H
_geom_hbond_atom_site_label_A
_geom_hbond_site_symmetry_A
_geom_hbond_distance_DH
_geom_hbond_distance_HA
_geom_hbond_distance_DA
_geom_hbond_angle_DHA
_geom_hbond_publ_flag
C11 H11 N1 . 0.950000 2.380000 2.874(2) 112.200000 ?
N2 H2N N4 . 0.889(12) 2.236(16) 2.968(2) 139.5(18) ?
C46 H46 N10 . 0.950000 2.660000 3.359(2) 131.000000 ?
C49 H49 N7 . 0.950000 2.410000 2.934(2) 114.300000 ?
N8 H8N N12 . 0.897(15) 2.266(19) 2.989(2) 137.4(18) ?

loop_
_geom_torsion_atom_site_label_1
_geom_torsion_atom_site_label_2
_geom_torsion_atom_site_label_3
_geom_torsion_atom_site_label_4
_geom_torsion_site_symmetry_1
_geom_torsion_site_symmetry_2
_geom_torsion_site_symmetry_3
_geom_torsion_site_symmetry_4
_geom_torsion
_geom_torsion_publ_flag
N1 C1 C2 N5 . . . . 83.5(2) ?
N2 C1 C2 N5 . . . . -97.96(17) ?
N1 C1 C2 N3 . . . . -153.59(17) ?
N2 C1 C2 N3 . . . . 25.0(2) ?
C8 C3 C4 C5 . . . . 0.6(3) ?
N1 C3 C4 C5 . . . . -172.67(17) ?
C3 C4 C5 C6 . . . . -0.5(3) ?
C4 C5 C6 C7 . . . . -0.2(3) ?
C4 C5 C6 C9 . . . . -178.6(2) ?
C5 C6 C7 C8 . . . . 0.8(3) ?
C9 C6 C7 C8 . . . . 179.3(2) ?
C6 C7 C8 C3 . . . . -0.7(3) ?
C4 C3 C8 C7 . . . . 0.0(3) ?
N1 C3 C8 C7 . . . . 173.22(18) ?
C7 C6 C9 F3 . . . . 56.1(3) ?
C5 C6 C9 F3 . . . . -125.4(3) ?
C7 C6 C9 F1 . . . . 177.2(2) ?
C5 C6 C9 F1 . . . . -4.4(3) ?
C7 C6 C9 F2 . . . . -63.4(3) ?
C5 C6 C9 F2 . . . . 115.1(3) ?
C15 C10 C11 C12 . . . . 1.5(3) ?
N2 C10 C11 C12 . . . . -179.84(19) ?
C10 C11 C12 C13 . . . . -0.8(3) ?
C11 C12 C13 C14 . . . . -0.6(3) ?
C11 C12 C13 C16 . . . . 178.5(2) ?
C12 C13 C14 C15 . . . . 1.3(3) ?
C16 C13 C14 C15 . . . . -177.7(2) ?
C13 C14 C15 C10 . . . . -0.6(3) ?
C11 C10 C15 C14 . . . . -0.8(3) ?
N2 C10 C15 C14 . . . . -179.51(18) ?
C12 C13 C16 F4B . . . . -15.5(9) ?
C14 C13 C16 F4B . . . . 163.5(8) ?
C12 C13 C16 F5A . . . . 155.6(4) ?
C14 C13 C16 F5A . . . . -25.4(5) ?
C12 C13 C16 F5B . . . . -153.9(6) ?
C14 C13 C16 F5B . . . . 25.1(6) ?
C12 C13 C16 F6A . . . . 31.1(4) ?
C14 C13 C16 F6A . . . . -149.8(3) ?
C12 C13 C16 F4A . . . . -84.4(3) ?
C14 C13 C16 F4A . . . . 94.6(3) ?
C12 C13 C16 F6B . . . . 103.3(5) ?
C14 C13 C16 F6B . . . . -77.6(5) ?
N3 C17 C18 C19 . . . . 1.2(2) ?
C20 C17 C18 C19 . . . . -178.71(18) ?
C17 C18 C19 N4 . . . . -0.1(2) ?
C17 C18 C19 C24 . . . . -179.59(18) ?
C18 C17 C20 C23 . . . . 113.7(2) ?
N3 C17 C20 C23 . . . . -66.2(2) ?
C18 C17 C20 C21 . . . . -4.4(3) ?
N3 C17 C20 C21 . . . . 175.71(18) ?
C18 C17 C20 C22 . . . . -122.6(2) ?
N3 C17 C20 C22 . . . . 57.5(3) ?
N4 C19 C24 C27 . . . . 175.7(2) ?
C18 C19 C24 C27 . . . . -4.8(3) ?
N4 C19 C24 C25 . . . . 55.6(2) ?
C18 C19 C24 C25 . . . . -124.9(2) ?
N4 C19 C24 C26 . . . . -61.8(2) ?
C18 C19 C24 C26 . . . . 117.6(2) ?
N5 C28 C29 C30 . . . . 0.7(2) ?
C31 C28 C29 C30 . . . . -178.85(18) ?
C28 C29 C30 N6 . . . . -0.7(2) ?
C28 C29 C30 C35 . . . . 178.41(19) ?
C29 C28 C31 C34 . . . . 116.5(2) ?
N5 C28 C31 C34 . . . . -62.9(2) ?
C29 C28 C31 C32 . . . . -119.0(2) ?
N5 C28 C31 C32 . . . . 61.6(2) ?
C29 C28 C31 C33 . . . . -1.5(3) ?
N5 C28 C31 C33 . . . . 179.12(18) ?
N6 C30 C35 C37 . . . . -67.2(3) ?
C29 C30 C35 C37 . . . . 113.7(3) ?
N6 C30 C35 C38 . . . . 55.4(3) ?
C29 C30 C35 C38 . . . . -123.7(3) ?
N6 C30 C35 C36 . . . . 173.37(19) ?
C29 C30 C35 C36 . . . . -5.7(3) ?
N2 C1 N1 C3 . . . . 176.71(17) ?
C2 C1 N1 C3 . . . . -4.8(3) ?
C8 C3 N1 C1 . . . . 96.4(2) ?
C4 C3 N1 C1 . . . . -90.4(2) ?
N1 C1 N2 C10 . . . . -15.6(3) ?
C2 C1 N2 C10 . . . . 165.83(16) ?
C11 C10 N2 C1 . . . . 37.9(3) ?
C15 C10 N2 C1 . . . . -143.46(18) ?
C18 C17 N3 N4 . . . . -1.94(19) ?
C20 C17 N3 N4 . . . . 177.97(16) ?
C18 C17 N3 C2 . . . . -166.69(17) ?
C20 C17 N3 C2 . . . . 13.2(3) ?
N5 C2 N3 N4 . . . . 35.30(19) ?
C1 C2 N3 N4 . . . . -84.75(17) ?
N5 C2 N3 C17 . . . . -160.47(16) ?
C1 C2 N3 C17 . . . . 79.5(2) ?
C18 C19 N4 N3 . . . . -1.06(19) ?
C24 C19 N4 N3 . . . . 178.50(15) ?
C17 N3 N4 C19 . . . . 1.89(19) ?
C2 N3 N4 C19 . . . . 169.02(14) ?
C29 C28 N5 N6 . . . . -0.4(2) ?
C31 C28 N5 N6 . . . . 179.10(16) ?
C29 C28 N5 C2 . . . . -174.31(17) ?
C31 C28 N5 C2 . . . . 5.2(3) ?
N3 C2 N5 N6 . . . . -87.81(17) ?
C1 C2 N5 N6 . . . . 35.24(19) ?
N3 C2 N5 C28 . . . . 86.0(2) ?
C1 C2 N5 C28 . . . . -151.00(18) ?
C29 C30 N6 N5 . . . . 0.4(2) ?
C35 C30 N6 N5 . . . . -178.79(16) ?
C28 N5 N6 C30 . . . . -0.01(19) ?
C2 N5 N6 C30 . . . . 175.03(14) ?
N7 C39 C40 N9 . . . . -87.25(19) ?
N8 C39 C40 N9 . . . . 96.92(16) ?
N7 C39 C40 N11 . . . . 150.35(16) ?
N8 C39 C40 N11 . . . . -25.47(19) ?
C46 C41 C42 C43 . . . . -0.3(3) ?
N7 C41 C42 C43 . . . . -173.40(18) ?
C41 C42 C43 C44 . . . . 0.4(3) ?
C42 C43 C44 C45 . . . . -0.4(3) ?
C42 C43 C44 C47 . . . . 176.2(2) ?
C43 C44 C45 C46 . . . . 0.2(3) ?
C47 C44 C45 C46 . . . . -176.4(2) ?
C44 C45 C46 C41 . . . . 0.0(3) ?
C42 C41 C46 C45 . . . . 0.0(3) ?
N7 C41 C46 C45 . . . . 173.12(17) ?
C45 C44 C47 F9A . . . . -34.2(5) ?
C43 C44 C47 F9A . . . . 149.3(5) ?
C45 C44 C47 F8A . . . . -154.9(4) ?
C43 C44 C47 F8A . . . . 28.5(5) ?
C45 C44 C47 F7A . . . . 85.4(3) ?
C43 C44 C47 F7A . . . . -91.2(3) ?
C45 C44 C47 F9B . . . . -7.8(6) ?
C43 C44 C47 F9B . . . . 175.7(5) ?
C45 C44 C47 F7B . . . . 172.5(6) ?
C43 C44 C47 F7B . . . . -4.1(7) ?
C45 C44 C47 F8B . . . . -105.7(5) ?
C43 C44 C47 F8B . . . . 77.7(5) ?
C53 C48 C49 C50 . . . . 0.6(3) ?
N8 C48 C49 C50 . . . . -175.4(2) ?
C48 C49 C50 C51 . . . . -0.2(4) ?
C49 C50 C51 C52 . . . . -0.2(4) ?
C49 C50 C51 C54 . . . . -179.6(2) ?
C50 C51 C52 C53 . . . . 0.1(3) ?
C54 C51 C52 C53 . . . . 179.6(2) ?
C51 C52 C53 C48 . . . . 0.3(3) ?
C49 C48 C53 C52 . . . . -0.7(3) ?
N8 C48 C53 C52 . . . . 175.49(18) ?
C52 C51 C54 F10A . . . . 155.7(12) ?
C50 C51 C54 F10A . . . . -24.9(12) ?
C52 C51 C54 F12A . . . . 2.8(10) ?
C50 C51 C54 F12A . . . . -177.8(10) ?
C52 C51 C54 F11B . . . . -126.4(8) ?
C50 C51 C54 F11B . . . . 53.1(9) ?
C52 C51 C54 F12B . . . . 17.4(6) ?
C50 C51 C54 F12B . . . . -163.1(6) ?
C52 C51 C54 F10B . . . . 120.3(5) ?
C50 C51 C54 F10B . . . . -60.3(5) ?
C52 C51 C54 F11A . . . . -85.2(7) ?
C50 C51 C54 F11A . . . . 94.3(7) ?
N9 C55 C56 C57 . . . . -0.35(18) ?
C58 C55 C56 C57 . . . . -179.93(16) ?
C55 C56 C57 N10 . . . . -0.1(2) ?
C55 C56 C57 C62 . . . . 177.42(17) ?
C56 C55 C58 C60 . . . . -117.7(2) ?
N9 C55 C58 C60 . . . . 62.8(2) ?
C56 C55 C58 C61 . . . . -0.1(3) ?
N9 C55 C58 C61 . . . . -179.59(17) ?
C56 C55 C58 C59 . . . . 117.7(2) ?
N9 C55 C58 C59 . . . . -61.8(2) ?
N10 C57 C62 C64 . . . . -53.2(2) ?
C56 C57 C62 C64 . . . . 129.4(2) ?
N10 C57 C62 C63 . . . . 67.2(2) ?
C56 C57 C62 C63 . . . . -110.2(2) ?
N10 C57 C62 C65 . . . . -174.06(16) ?
C56 C57 C62 C65 . . . . 8.5(3) ?
N11 C66 C67 C68 . . . . -1.06(18) ?
C69 C66 C67 C68 . . . . 179.11(17) ?
C66 C67 C68 N12 . . . . -0.3(2) ?
C66 C67 C68 C73 . . . . 177.89(17) ?
N11 C66 C69 C70 . . . . 56.8(2) ?
C67 C66 C69 C70 . . . . -123.4(2) ?
N11 C66 C69 C72 . . . . 175.30(18) ?
C67 C66 C69 C72 . . . . -4.9(3) ?
N11 C66 C69 C71 . . . . -66.6(2) ?
C67 C66 C69 C71 . . . . 113.2(2) ?
N12 C68 C73 C75 . . . . 66.0(2) ?
C67 C68 C73 C75 . . . . -112.0(2) ?
N12 C68 C73 C74 . . . . -174.15(17) ?
C67 C68 C73 C74 . . . . 7.8(3) ?
N12 C68 C73 C76 . . . . -53.9(2) ?
C67 C68 C73 C76 . . . . 128.1(2) ?
N8 C39 N7 C41 . . . . -176.42(16) ?
C40 C39 N7 C41 . . . . 8.1(3) ?
C46 C41 N7 C39 . . . . 74.7(2) ?
C42 C41 N7 C39 . . . . -112.3(2) ?
N7 C39 N8 C48 . . . . 1.6(3) ?
C40 C39 N8 C48 . . . . 177.47(15) ?
C49 C48 N8 C39 . . . . -32.3(3) ?
C53 C48 N8 C39 . . . . 151.67(18) ?
C56 C55 N9 N10 . . . . 0.73(18) ?
C58 C55 N9 N10 . . . . -179.67(15) ?
C56 C55 N9 C40 . . . . 176.63(16) ?
C58 C55 N9 C40 . . . . -3.8(3) ?
N11 C40 N9 N10 . . . . 98.06(15) ?
C39 C40 N9 N10 . . . . -24.69(18) ?
N11 C40 N9 C55 . . . . -77.7(2) ?
C39 C40 N9 C55 . . . . 159.51(16) ?
C56 C57 N10 N9 . . . . 0.58(18) ?
C62 C57 N10 N9 . . . . -177.31(14) ?
C55 N9 N10 C57 . . . . -0.83(17) ?
C40 N9 N10 C57 . . . . -177.48(13) ?
C67 C66 N11 N12 . . . . 2.06(18) ?
C69 C66 N11 N12 . . . . -178.11(16) ?
C67 C66 N11 C40 . . . . 171.89(15) ?
C69 C66 N11 C40 . . . . -8.3(3) ?
N9 C40 N11 N12 . . . . -32.66(18) ?
C39 C40 N11 N12 . . . . 87.97(16) ?
N9 C40 N11 C66 . . . . 157.80(15) ?
C39 C40 N11 C66 . . . . -81.6(2) ?
C67 C68 N12 N11 . . . . 1.46(18) ?
C73 C68 N12 N11 . . . . -176.92(14) ?
C66 N11 N12 C68 . . . . -2.22(18) ?
C40 N11 N12 C68 . . . . -173.70(13) ?
